data_1516796
loop_
_publ_author_name
'Cao, Dennis'
'Hong, Michael'
'Blackburn, Anthea K.'
'Liu, Zhichang'
'Holcroft, James M.'
'Stoddart, J. Fraser'

_publ_section_title
;
 Two-point halogen bonding between 3,6-dihalopyromellitic diimides
;
_journal_issue 11
_journal_name_full 'Chem. Sci.'
_journal_page_first 4242
_journal_paper_doi 10.1039/C4SC00999A
_journal_volume 5
_journal_year 2014
_chemical_formula_moiety 'C10 H2 Br2 N2 O4'
_chemical_formula_sum 'C10 H2 Br2 N2 O4'
_chemical_formula_weight 373.96
_chemical_name_systematic
;
 ?
;
_space_group_crystal_system monoclinic
_space_group_IT_number 14
_space_group_name_Hall '-P 2ybc'
_space_group_name_H-M_alt 'P 1 21/c 1'
_symmetry_space_group_name_Hall '-P 2ybc'
_symmetry_space_group_name_H-M 'P 1 21/c 1'
_atom_sites_solution_hydrogens geom
_atom_sites_solution_primary direct
_audit_creation_date 2013-12-27
_audit_creation_method
;
Olex2 1.2
(compiled 2013.12.10 svn.r2853 for OlexSys, GUI svn.r4736)
;
_cell_angle_alpha 90
_cell_angle_beta 92.257(2)
_cell_angle_gamma 90
_cell_formula_units_Z 2
_cell_length_a 7.3668(2)
_cell_length_b 5.4181(2)
_cell_length_c 12.5250(4)
_cell_measurement_reflns_used 9958
_cell_measurement_temperature 100(2)
_cell_measurement_theta_max 30.490
_cell_measurement_theta_min 3.256
_cell_volume 499.54(3)
_computing_molecular_graphics 'Olex2 (Dolomanov et al., 2009)'
_computing_publication_material 'Olex2 (Dolomanov et al., 2009)'
_computing_structure_refinement 'ShelXL (Sheldrick, 2008)'
_computing_structure_solution 'ShelXS (Sheldrick, 2008)'
_diffrn_ambient_temperature 99.9
_diffrn_measured_fraction_theta_full 0.997
_diffrn_measured_fraction_theta_max 0.997
_diffrn_measurement_device_type 'Bruker APEX-II CCD'
_diffrn_measurement_method '\f and \w scans'
_diffrn_radiation_monochromator graphite
_diffrn_radiation_type MoK\a
_diffrn_radiation_wavelength 0.71073
_diffrn_reflns_av_R_equivalents 0.0610
_diffrn_reflns_av_unetI/netI 0.0232
_diffrn_reflns_Laue_measured_fraction_full 0.997
_diffrn_reflns_Laue_measured_fraction_max 0.997
_diffrn_reflns_limit_h_max 10
_diffrn_reflns_limit_h_min -10
_diffrn_reflns_limit_k_max 7
_diffrn_reflns_limit_k_min -7
_diffrn_reflns_limit_l_max 17
_diffrn_reflns_limit_l_min -17
_diffrn_reflns_number 17489
_diffrn_reflns_point_group_measured_fraction_full 0.997
_diffrn_reflns_point_group_measured_fraction_max 0.997
_diffrn_reflns_theta_full 26.000
_diffrn_reflns_theta_max 30.540
_diffrn_reflns_theta_min 2.767
_diffrn_standards_number 0
_exptl_absorpt_coefficient_mu 8.122
_exptl_absorpt_correction_T_max 0.7461
_exptl_absorpt_correction_T_min 0.5562
_exptl_absorpt_correction_type multi-scan
_exptl_absorpt_process_details
;
SADABS-2012/1 (Bruker,2012) was used for absorption correction.
wR2(int) was 0.1010 before and 0.0724 after correction.
The Ratio of minimum to maximum transmission is 0.7455.
The \l/2 correction factor is 0.0015.
;
_exptl_crystal_colour yellow
_exptl_crystal_colour_primary yellow
_exptl_crystal_density_diffrn 2.486
_exptl_crystal_description plate
_exptl_crystal_F_000 356
_exptl_crystal_size_max 0.227
_exptl_crystal_size_mid 0.139
_exptl_crystal_size_min 0.054
_refine_diff_density_max 0.601
_refine_diff_density_min -0.535
_refine_diff_density_rms 0.104
_refine_ls_extinction_method none
_refine_ls_goodness_of_fit_ref 1.124
_refine_ls_hydrogen_treatment constr
_refine_ls_matrix_type full
_refine_ls_number_parameters 82
_refine_ls_number_reflns 1527
_refine_ls_number_restraints 0
_refine_ls_restrained_S_all 1.124
_refine_ls_R_factor_all 0.0241
_refine_ls_R_factor_gt 0.0216
_refine_ls_shift/su_max 0.000
_refine_ls_shift/su_mean 0.000
_refine_ls_structure_factor_coef Fsqd
_refine_ls_weighting_details 'w=1/[\s^2^(Fo^2^)+(0.0239P)^2^+0.6474P] where P=(Fo^2^+2Fc^2^)/3'
_refine_ls_weighting_scheme calc
_refine_ls_wR_factor_gt 0.0550
_refine_ls_wR_factor_ref 0.0568
_reflns_Friedel_coverage 0.000
_reflns_number_gt 1422
_reflns_number_total 1527
_reflns_threshold_expression 'I > 2\s(I)'
_cod_data_source_file c4sc00999a1.cif
_cod_data_source_block p21-c
_cod_depositor_comments 'Adding full bibliography for 1516792--1516797.cif.'
_cod_database_code 1516796
_shelxl_version_number 2013-4
_shelx_space_group_comment
;
The symmetry employed for this shelxl refinement is uniquely defined
by the following loop, which should always be used as a source of
symmetry information in preference to the above space-group names.
They are only intended as comments.
;
_shelx_estimated_absorpt_t_max 0.668
_shelx_estimated_absorpt_t_min 0.260
_olex2_refinement_description
;
1. Fixed Uiso
 At 1.2 times of:
  All N(H) groups
2.a Aromatic/amide H refined with riding coordinates:
 N1(H1)
;

loop_
_space_group_symop_operation_xyz
'x, y, z'
'-x, y+1/2, -z+1/2'
'-x, -y, -z'
'x, -y-1/2, z-1/2'

loop_
_atom_site_label
_atom_site_type_symbol
_atom_site_fract_x
_atom_site_fract_y
_atom_site_fract_z
_atom_site_U_iso_or_equiv
_atom_site_adp_type
_atom_site_occupancy
_atom_site_site_symmetry_order
_atom_site_calc_flag
_atom_site_refinement_flags_posn
Br1 Br 0.79294(2) 0.07105(4) 0.43300(2) 0.01288(7) Uani 1 1 d .
O1 O 0.4206(2) -0.0073(3) 0.29383(13) 0.0170(3) Uani 1 1 d .
O2 O 0.03946(19) 0.6343(3) 0.36386(12) 0.0162(3) Uani 1 1 d .
N1 N 0.1995(2) 0.2903(3) 0.31154(13) 0.0139(3) Uani 1 1 d .
H1 H 0.1198 0.2331 0.2636 0.017 Uiso 1 1 calc R
C1 C 0.6652(2) 0.4786(4) 0.55396(14) 0.0100(3) Uani 1 1 d .
C2 C 0.6258(2) 0.3114(3) 0.47208(14) 0.0100(3) Uani 1 1 d .
C3 C 0.4570(2) 0.3363(3) 0.41959(14) 0.0097(3) Uani 1 1 d .
C4 C 0.3671(2) 0.1802(4) 0.33402(15) 0.0125(3) Uani 1 1 d .
C5 C 0.1709(2) 0.4979(4) 0.37199(15) 0.0123(3) Uani 1 1 d .

loop_
_atom_site_aniso_label
_atom_site_aniso_U_11
_atom_site_aniso_U_22
_atom_site_aniso_U_33
_atom_site_aniso_U_23
_atom_site_aniso_U_13
_atom_site_aniso_U_12
Br1 0.00969(10) 0.01428(11) 0.01463(11) -0.00158(6) 0.00003(7) 0.00371(6)
O1 0.0166(7) 0.0164(7) 0.0179(7) -0.0048(6) 0.0006(5) 0.0000(6)
O2 0.0112(6) 0.0199(7) 0.0169(7) -0.0005(6) -0.0056(5) 0.0046(5)
N1 0.0113(7) 0.0169(8) 0.0130(7) -0.0014(6) -0.0043(6) -0.0002(6)
C1 0.0087(7) 0.0114(8) 0.0099(7) 0.0009(6) -0.0013(6) 0.0009(6)
C2 0.0083(7) 0.0111(8) 0.0106(8) 0.0008(6) 0.0005(6) 0.0023(6)
C3 0.0086(7) 0.0112(8) 0.0093(7) 0.0006(6) -0.0010(6) 0.0008(6)
C4 0.0101(7) 0.0146(9) 0.0126(8) -0.0001(7) -0.0002(6) -0.0003(6)
C5 0.0097(7) 0.0152(8) 0.0118(8) 0.0018(7) -0.0021(6) -0.0002(6)

loop_
_atom_type_symbol
_atom_type_description
_atom_type_scat_dispersion_real
_atom_type_scat_dispersion_imag
_atom_type_scat_source
C C 0.0033 0.0016 'International Tables Vol C Tables 4.2.6.8 and 6.1.1.4'
H H 0.0000 0.0000 'International Tables Vol C Tables 4.2.6.8 and 6.1.1.4'
N N 0.0061 0.0033 'International Tables Vol C Tables 4.2.6.8 and 6.1.1.4'
O O 0.0106 0.0060 'International Tables Vol C Tables 4.2.6.8 and 6.1.1.4'
Br Br -0.2901 2.4595 'International Tables Vol C Tables 4.2.6.8 and 6.1.1.4'

loop_
_geom_angle_atom_site_label_1
_geom_angle_atom_site_label_2
_geom_angle_atom_site_label_3
_geom_angle
_geom_angle_site_symmetry_1
_geom_angle_site_symmetry_3
C5 N1 C4 113.16(15) . .
C2 C1 C3 121.66(16) . 3_666
C2 C1 C5 130.68(17) . 3_666
C3 C1 C5 107.65(16) 3_666 3_666
C1 C2 Br1 121.72(13) . .
C3 C2 Br1 121.98(14) . .
C3 C2 C1 116.29(16) . .
C1 C3 C4 107.72(15) 3_666 .
C2 C3 C1 122.04(16) . 3_666
C2 C3 C4 130.17(17) . .
O1 C4 N1 125.36(18) . .
O1 C4 C3 129.14(17) . .
N1 C4 C3 105.45(16) . .
O2 C5 N1 125.99(18) . .
O2 C5 C1 128.17(19) . 3_666
N1 C5 C1 105.83(16) . 3_666

loop_
_geom_bond_atom_site_label_1
_geom_bond_atom_site_label_2
_geom_bond_distance
_geom_bond_site_symmetry_2
Br1 C2 1.8707(18) .
O1 C4 1.207(3) .
O2 C5 1.219(2) .
N1 C4 1.390(2) .
N1 C5 1.377(3) .
C1 C2 1.390(3) .
C1 C3 1.397(2) 3_666
C1 C5 1.498(3) 3_666
C2 C3 1.390(2) .
C3 C1 1.397(2) 3_666
C3 C4 1.499(3) .
C5 C1 1.498(3) 3_666

loop_
_geom_torsion_atom_site_label_1
_geom_torsion_atom_site_label_2
_geom_torsion_atom_site_label_3
_geom_torsion_atom_site_label_4
_geom_torsion
_geom_torsion_site_symmetry_1
_geom_torsion_site_symmetry_4
Br1 C2 C3 C1 -177.56(14) . 3_666
Br1 C2 C3 C4 5.7(3) . .
C1 C2 C3 C1 1.1(3) . 3_666
C1 C2 C3 C4 -175.57(18) . .
C1 C3 C4 O1 -174.7(2) 3_666 .
C1 C3 C4 N1 2.7(2) 3_666 .
C2 C3 C4 O1 2.4(3) . .
C2 C3 C4 N1 179.78(19) . .
C3 C1 C2 Br1 177.57(14) 3_666 .
C3 C1 C2 C3 -1.1(3) 3_666 .
C4 N1 C5 O2 176.1(2) . .
C4 N1 C5 C1 -2.7(2) . 3_666
C5 N1 C4 O1 177.6(2) . .
C5 N1 C4 C3 0.1(2) . .
C5 C1 C2 Br1 -3.0(3) 3_666 .
C5 C1 C2 C3 178.33(18) 3_666 .
